data_1502194
loop_
_publ_author_name
'Jiang, Lin'
'Engle, James T.'
'Sirk, Laura'
'Hartley, C. Scott'
'Ziegler, Christopher J.'
'Wang, Hong'

_publ_section_title
;
 Triphenylene-fused porphyrins.
;
_journal_issue 12
_journal_name_full 'Organic letters'
_journal_page_first 3020
_journal_page_last 3023
_journal_paper_doi 10.1021/ol200853g
_journal_volume 13
_journal_year 2011
_chemical_formula_sum 'C66 H45.65 N5 Ni O4'
_chemical_formula_weight 1031.44
_chemical_name_systematic
; 
 ? 
;
_space_group_IT_number 2
_symmetry_cell_setting triclinic
_symmetry_space_group_name_Hall '-P 1'
_symmetry_space_group_name_H-M 'P -1'
_atom_sites_solution_hydrogens geom
_atom_sites_solution_primary direct
_atom_sites_solution_secondary difmap
_audit_creation_method SHELXL-97
_cell_angle_alpha 112.417(5)
_cell_angle_beta 107.325(7)
_cell_angle_gamma 97.545(7)
_cell_formula_units_Z 2
_cell_length_a 13.960(2)
_cell_length_b 14.0133(11)
_cell_length_c 16.0894(13)
_cell_measurement_reflns_used 8059
_cell_measurement_temperature 100(2)
_cell_measurement_theta_max 62.61
_cell_measurement_theta_min 4.81
_cell_volume 2668.6(5)
_computing_cell_refinement 'Bruker SAINT'
_computing_data_collection 'Bruker APEX2'
_computing_data_reduction 'Bruker SAINT'
_computing_molecular_graphics 'Bruker SHELXTL'
_computing_publication_material 'Bruker SHELXTL'
_computing_structure_refinement 'SHELXL-97 (Sheldrick, 2008)'
_computing_structure_solution 'SHELXS-97 (Sheldrick, 2008)'
_diffrn_ambient_temperature 100(2)
_diffrn_measured_fraction_theta_full 0.829
_diffrn_measured_fraction_theta_max 0.829
_diffrn_measurement_device_type 'Bruker APEX-II CCD'
_diffrn_measurement_method '\f and \w scans'
_diffrn_radiation_monochromator graphite
_diffrn_radiation_source 'fine-focus sealed tube'
_diffrn_radiation_type CuK\a
_diffrn_radiation_wavelength 1.54178
_diffrn_reflns_av_R_equivalents 0.0471
_diffrn_reflns_av_sigmaI/netI 0.0567
_diffrn_reflns_limit_h_max 15
_diffrn_reflns_limit_h_min -8
_diffrn_reflns_limit_k_max 14
_diffrn_reflns_limit_k_min -15
_diffrn_reflns_limit_l_max 18
_diffrn_reflns_limit_l_min -17
_diffrn_reflns_number 19962
_diffrn_reflns_theta_full 62.96
_diffrn_reflns_theta_max 62.96
_diffrn_reflns_theta_min 4.81
_exptl_absorpt_coefficient_mu 0.960
_exptl_absorpt_correction_T_max 0.8639
_exptl_absorpt_correction_T_min 0.8320
_exptl_absorpt_correction_type multi-scan
_exptl_absorpt_process_details 'SADABS; [Sheldrick, G. M. (2004)]'
_exptl_crystal_colour black
_exptl_crystal_density_diffrn 1.284
_exptl_crystal_density_meas ?
_exptl_crystal_density_method 'not measured'
_exptl_crystal_description block
_exptl_crystal_F_000 1073
_exptl_crystal_size_max 0.20
_exptl_crystal_size_mid 0.18
_exptl_crystal_size_min 0.16
_refine_diff_density_max 0.530
_refine_diff_density_min -0.452
_refine_diff_density_rms 0.074
_refine_ls_extinction_method none
_refine_ls_goodness_of_fit_ref 1.652
_refine_ls_hydrogen_treatment constr
_refine_ls_matrix_type full
_refine_ls_number_parameters 730
_refine_ls_number_reflns 7146
_refine_ls_number_restraints 2
_refine_ls_restrained_S_all 1.654
_refine_ls_R_factor_all 0.1262
_refine_ls_R_factor_gt 0.0868
_refine_ls_shift/su_max 0.000
_refine_ls_shift/su_mean 0.000
_refine_ls_structure_factor_coef Fsqd
_refine_ls_weighting_details 'calc w=1/[\s^2^(Fo^2^)+(0.1000P)^2^+0.0000P] where P=(Fo^2^+2Fc^2^)/3'
_refine_ls_weighting_scheme calc
_refine_ls_wR_factor_gt 0.2548
_refine_ls_wR_factor_ref 0.2716
_reflns_number_gt 4356
_reflns_number_total 7146
_reflns_threshold_expression >2sigma(I)
_cod_data_source_file ol200853g_si_002.cif
_cod_data_source_block 6a
_cod_depositor_comments
;
The following automatic conversions were performed:

'_symmetry_cell_setting' value 'Triclinic' changed to 'triclinic'
according to /home/saulius/struct/CIF-dictionaries/cif_core.dic
dictionary named 'cif_core.dic' version 2.4.1 from 2010-06-29.

Automatic conversion script
Id: cif_fix_values 1715 2011-07-08 13:25:40Z adriana 

The following automatic conversions were performed:

'_exptl_crystal_density_meas' value 'not measured' was changed to '?'
- the value is perceived as not measured.

Automatic conversion script
Id: cif_fix_values 3008 2015-01-20 13:52:24Z robertas 
;
_cod_original_sg_symbol_H-M P-1
_cod_database_code 1502194

loop_
_symmetry_equiv_pos_as_xyz
'x, y, z'
'-x, -y, -z'

loop_
_atom_site_label
_atom_site_type_symbol
_atom_site_fract_x
_atom_site_fract_y
_atom_site_fract_z
_atom_site_U_iso_or_equiv
_atom_site_adp_type
_atom_site_occupancy
_atom_site_symmetry_multiplicity
_atom_site_calc_flag
_atom_site_refinement_flags
_atom_site_disorder_assembly
_atom_site_disorder_group
C1 C 1.1315(3) 0.7928(4) 0.6448(4) 0.0842(16) Uani 1 1 d . H .
C2 C 1.2075(4) 0.8950(4) 0.7057(4) 0.102(2) Uani 1 1 d . . .
C3 C 1.2118(4) 0.9150(4) 0.7943(5) 0.102(2) Uani 1 1 d . G .
C4 C 1.1464(3) 0.8239(4) 0.7931(4) 0.0860(17) Uani 1 1 d . . .
C5 C 1.1479(3) 0.8032(4) 0.8708(4) 0.0815(16) Uani 1 1 d . H .
C6 C 1.2305(3) 0.8728(4) 0.9702(3) 0.0850(17) Uani 1 1 d . . .
C7 C 1.3370(3) 0.8901(4) 0.9832(4) 0.0909(18) Uani 1 1 d . H .
H7 H 1.3562 0.8565 0.9294 0.109 Uiso 1 1 calc R . .
C8 C 1.4133(3) 0.9560(4) 1.0740(3) 0.0856(17) Uani 1 1 d . . .
H8 H 1.4842 0.9706 1.0805 0.103 Uiso 1 1 calc R H .
C9 C 1.3904(3) 1.0011(4) 1.1556(4) 0.0844(17) Uani 1 1 d . H .
C10 C 1.2836(4) 0.9818(4) 1.1416(4) 0.0881(17) Uani 1 1 d . . .
H10 H 1.2649 1.0122 1.1963 0.106 Uiso 1 1 calc R H .
C11 C 1.2057(4) 0.9203(4) 1.0513(4) 0.0923(18) Uani 1 1 d . H .
H11 H 1.1346 0.9103 1.0443 0.111 Uiso 1 1 calc R . .
C12 C 1.4741(4) 1.0677(4) 1.2552(4) 0.0967(18) Uani 1 1 d . . .
H12A H 1.5429 1.0677 1.2514 0.145 Uiso 1 1 calc R H .
H12B H 1.4654 1.0373 1.2990 0.145 Uiso 1 1 calc R . .
H12C H 1.4687 1.1416 1.2801 0.145 Uiso 1 1 calc R . .
C13 C 1.0797(3) 0.7129(4) 0.8587(4) 0.0865(17) Uani 1 1 d . . .
C14 C 1.0811(4) 0.6780(5) 0.9299(4) 0.0989(19) Uani 1 1 d . H .
H14 H 1.1339 0.7073 0.9931 0.119 Uiso 1 1 calc R . .
C15 C 0.9955(4) 0.5963(4) 0.8936(4) 0.0929(17) Uani 1 1 d . . .
H15 H 0.9757 0.5572 0.9256 0.112 Uiso 1 1 calc R H .
C16 C 0.9396(4) 0.5799(4) 0.7960(3) 0.0851(16) Uani 1 1 d . H .
C17 C 0.8365(4) 0.5114(4) 0.7398(3) 0.0817(15) Uani 1 1 d . . .
C18 C 0.7860(4) 0.4593(4) 0.7892(4) 0.0919(18) Uani 1 1 d . H .
C19 C 0.7447(4) 0.5153(4) 0.8514(4) 0.0947(18) Uani 1 1 d . . .
H19 H 0.7452 0.5872 0.8631 0.114 Uiso 1 1 calc R H .
C20 C 0.7009(4) 0.4675(5) 0.8990(4) 0.0990(19) Uani 1 1 d . H .
H20 H 0.6713 0.5074 0.9421 0.119 Uiso 1 1 calc R . .
C21 C 0.7001(4) 0.3639(5) 0.8845(5) 0.110(2) Uani 1 1 d . . .
C22 C 0.7444(4) 0.3109(5) 0.8244(5) 0.109(2) Uani 1 1 d . H .
H22 H 0.7464 0.2403 0.8157 0.130 Uiso 1 1 calc R . .
C23 C 0.7877(4) 0.3536(4) 0.7742(4) 0.103(2) Uani 1 1 d . . .
H23 H 0.8174 0.3130 0.7314 0.124 Uiso 1 1 calc R H .
C24 C 0.6503(5) 0.3106(6) 0.9307(6) 0.167(3) Uani 1 1 d . H .
H24A H 0.5767 0.3104 0.9126 0.250 Uiso 1 1 calc R . .
H24B H 0.6861 0.3497 1.0015 0.250 Uiso 1 1 calc R . .
H24C H 0.6550 0.2365 0.9087 0.250 Uiso 1 1 calc R . .
C25 C 0.7832(3) 0.4988(4) 0.6475(3) 0.0804(16) Uani 1 1 d . H .
C26 C 0.6724(3) 0.4397(4) 0.5890(3) 0.0798(15) Uani 1 1 d . . .
C27 C 0.5959(4) 0.3875(4) 0.6084(4) 0.0904(17) Uani 1 1 d . H .
H27 H 0.6110 0.3875 0.6701 0.108 Uiso 1 1 calc R . .
C28 C 0.4943(3) 0.3339(4) 0.5337(3) 0.0804(16) Uani 1 1 d . . .
C35 C 0.0731(6) 0.0996(10) 0.4856(7) 0.149(4) Uani 0.65 1 d P A 1
H35A H 0.0979 0.0519 0.5131 0.224 Uiso 0.65 1 calc PR A 1
H35B H 0.0109 0.0581 0.4258 0.224 Uiso 0.65 1 calc PR A 1
H35C H 0.0554 0.1558 0.5327 0.224 Uiso 0.65 1 calc PR A 1
C40 C 0.34147(17) 0.2897(2) 0.2813(2) 0.0888(17) Uani 1 1 d G H .
H40 H 0.3946 0.3248 0.2688 0.107 Uiso 1 1 calc R . .
C41 C 0.36317(18) 0.2901(2) 0.3716(2) 0.0774(15) Uani 1 1 d G . .
C36 C 0.2854(3) 0.2388(3) 0.3899(2) 0.0917(18) Uani 1 1 d G A .
C37 C 0.1859(2) 0.1869(3) 0.3180(3) 0.106(2) Uani 1 1 d G . .
H37 H 0.1328 0.1518 0.3305 0.128 Uiso 0.65 1 calc PR B 1
C38 C 0.16422(16) 0.1865(3) 0.2277(3) 0.103(2) Uani 1 1 d G H .
H38 H 0.0962 0.1511 0.1785 0.124 Uiso 1 1 calc R . .
C39 C 0.24200(19) 0.2379(2) 0.2094(2) 0.0912(18) Uani 1 1 d GD . .
C31 C 0.3722(3) 0.2032(2) 0.6545(2) 0.150(3) Uani 1 1 d G . .
H31 H 0.3929 0.1932 0.7117 0.180 Uiso 0.65 1 calc PR C 1
C32 C 0.2677(3) 0.1660(3) 0.5923(3) 0.154(3) Uani 1 1 d G A .
H32 H 0.2171 0.1305 0.6071 0.185 Uiso 1 1 calc R . .
C33 C 0.2375(2) 0.1806(3) 0.5085(3) 0.128(3) Uani 1 1 d G A .
C34 C 0.3116(3) 0.2326(3) 0.4869(2) 0.0955(18) Uani 1 1 d G A .
C29 C 0.4161(3) 0.2699(3) 0.5491(3) 0.0930(18) Uani 1 1 d G A .
C30 C 0.4464(2) 0.2552(3) 0.6329(3) 0.116(2) Uani 1 1 d G A .
H30 H 0.5177 0.2807 0.6753 0.139 Uiso 1 1 calc R . .
C42 C 0.1269(5) 0.1770(7) 0.0483(6) 0.106(3) Uani 0.65 1 d P D 1
H42A H 0.1278 0.1050 0.0067 0.159 Uiso 0.65 1 calc PR D 1
H42B H 0.1071 0.2155 0.0091 0.159 Uiso 0.65 1 calc PR D 1
H42C H 0.0762 0.1710 0.0783 0.159 Uiso 0.65 1 calc PR D 1
C43 C 0.4700(3) 0.3421(3) 0.4451(3) 0.0762(15) Uani 1 1 d . H .
C44 C 0.5486(3) 0.3977(3) 0.4307(3) 0.0757(15) Uani 1 1 d . . .
H44 H 0.5326 0.4053 0.3723 0.091 Uiso 1 1 calc R H .
C45 C 0.6514(3) 0.4430(3) 0.5005(3) 0.0735(15) Uani 1 1 d . H .
C46 C 0.7493(3) 0.4965(3) 0.5041(3) 0.0705(14) Uani 1 1 d . . .
C47 C 0.7677(3) 0.4967(3) 0.4257(3) 0.0708(14) Uani 1 1 d . H .
C48 C 0.6827(3) 0.4433(4) 0.3252(3) 0.0787(15) Uani 1 1 d . . .
C49 C 0.6499(3) 0.3310(4) 0.2707(3) 0.0845(16) Uani 1 1 d . H .
H49 H 0.6841 0.2865 0.2937 0.101 Uiso 1 1 calc R . .
C50 C 0.5647(4) 0.2864(5) 0.1808(4) 0.107(2) Uani 1 1 d . . .
H50 H 0.5387 0.2104 0.1449 0.129 Uiso 1 1 calc R H .
C51 C 0.5178(4) 0.3499(5) 0.1433(4) 0.105(2) Uani 1 1 d . H .
C52 C 0.4290(4) 0.2955(7) 0.0439(4) 0.165(4) Uani 1 1 d . . .
H52A H 0.3620 0.2928 0.0520 0.247 Uiso 1 1 calc R H .
H52B H 0.4320 0.2222 0.0084 0.247 Uiso 1 1 calc R . .
H52C H 0.4357 0.3363 0.0072 0.247 Uiso 1 1 calc R . .
C53 C 0.5546(4) 0.4562(6) 0.1937(4) 0.121(2) Uani 1 1 d . . .
H53 H 0.5257 0.5004 0.1667 0.145 Uiso 1 1 calc R H .
C54 C 0.6367(3) 0.5049(5) 0.2876(4) 0.103(2) Uani 1 1 d . H .
H54 H 0.6592 0.5809 0.3238 0.123 Uiso 1 1 calc R . .
C55 C 0.8680(3) 0.5456(3) 0.4299(3) 0.0765(15) Uani 1 1 d . . .
C56 C 0.8916(3) 0.5329(4) 0.3471(3) 0.0732(14) Uani 1 1 d . H .
H56 H 0.8483 0.4872 0.2811 0.088 Uiso 1 1 calc R . .
C57 C 0.9870(3) 0.5983(4) 0.3809(3) 0.0776(15) Uani 1 1 d . . .
H57 H 1.0256 0.6066 0.3433 0.093 Uiso 1 1 calc R H .
C58 C 1.0205(3) 0.6536(4) 0.4843(4) 0.0792(15) Uani 1 1 d . H .
C59 C 1.1072(3) 0.7429(4) 0.5460(4) 0.0865(16) Uani 1 1 d . . .
C60 C 1.1708(4) 0.7899(4) 0.5021(4) 0.1022(19) Uani 1 1 d . H .
C61 C 1.2787(4) 0.8022(4) 0.5316(4) 0.0914(17) Uani 1 1 d . . .
H61 H 1.3113 0.7740 0.5742 0.110 Uiso 1 1 calc R H .
C62 C 1.3369(4) 0.8546(4) 0.4992(4) 0.0971(19) Uani 1 1 d . H .
H62 H 1.4099 0.8623 0.5200 0.116 Uiso 1 1 calc R . .
C63 C 1.2924(4) 0.8972(4) 0.4365(4) 0.1008(19) Uani 1 1 d . . .
C64 C 1.3591(4) 0.9597(4) 0.4037(4) 0.108(2) Uani 1 1 d . H .
H64A H 1.3997 1.0302 0.4580 0.162 Uiso 1 1 calc R . .
H64B H 1.3137 0.9692 0.3497 0.162 Uiso 1 1 calc R . .
H64C H 1.4068 0.9196 0.3825 0.162 Uiso 1 1 calc R . .
C65 C 1.1877(4) 0.8806(4) 0.4029(4) 0.1021(19) Uani 1 1 d . H .
H65 H 1.1554 0.9055 0.3573 0.122 Uiso 1 1 calc R . .
C66 C 1.1276(4) 0.8272(4) 0.4350(4) 0.107(2) Uani 1 1 d . . .
H66 H 1.0541 0.8157 0.4101 0.129 Uiso 1 1 calc R H .
C67 C 0.4551(12) 0.1932(18) 0.7760(14) 0.136(8) Uani 0.35 1 d P E 2
H67A H 0.5006 0.1530 0.7507 0.204 Uiso 0.35 1 calc PR E 2
H67B H 0.4521 0.1840 0.8327 0.204 Uiso 0.35 1 calc PR E 2
H67C H 0.4830 0.2696 0.7951 0.204 Uiso 0.35 1 calc PR E 2
H39 H 0.245(3) 0.233(3) 0.1500(15) -0.031(12) Uiso 0.35 1 d PD F 2
N1 N 1.0927(3) 0.7515(3) 0.6957(3) 0.0754(12) Uani 1 1 d . H .
N2 N 0.9921(3) 0.6474(3) 0.7730(3) 0.0780(12) Uani 1 1 d . H .
N3 N 0.8254(3) 0.5358(3) 0.5959(3) 0.0775(12) Uani 1 1 d . H .
N4 N 0.9474(3) 0.6157(3) 0.5164(3) 0.0763(12) Uani 1 1 d . H .
N5 N 1.2610(5) 1.0230(6) 0.8647(5) 0.105(3) Uani 0.65 1 d P G 1
N6 N 1.2385(8) 0.9928(7) 0.7127(7) 0.069(3) Uani 0.35 1 d P H 2
Ni1 Ni 0.96476(5) 0.63677(5) 0.64495(5) 0.0719(3) Uani 1 1 d . . .
O1 O 1.3403(4) 1.0720(5) 0.8606(5) 0.128(3) Uani 0.65 1 d P G 1
O2 O 1.2204(4) 1.0612(4) 0.9242(4) 0.0963(18) Uani 0.65 1 d P G 1
O3 O 0.1083(9) 0.1051(11) 0.3089(8) 0.141(5) Uani 0.35 1 d PD H 2
C68 C 0.1336(13) 0.1332(19) 0.4138(10) 0.129(3) Uani 0.35 1 d PD H 2
H68A H 0.2095 0.1588 0.4488 0.193 Uiso 0.35 1 calc PR H 2
H68B H 0.1060 0.0693 0.4200 0.193 Uiso 0.35 1 calc PR H 2
H68C H 0.1019 0.1897 0.4413 0.193 Uiso 0.35 1 calc PR H 2
O4 O 0.1477(4) 0.1448(7) 0.4655(4) 0.129(3) Uani 0.65 1 d P A 1
O5 O 0.2285(4) 0.2347(4) 0.1226(4) 0.0959(19) Uani 0.65 1 d P D 1
O6 O 1.3276(7) 1.0496(6) 0.7671(6) 0.078(3) Uani 0.35 1 d P H 2
O7 O 1.1822(7) 1.0116(6) 0.6541(7) 0.085(3) Uani 0.35 1 d P H 2
O8 O 0.3598(10) 0.1566(13) 0.7077(10) 0.159(6) Uani 0.35 1 d P E 2

loop_
_atom_site_aniso_label
_atom_site_aniso_U_11
_atom_site_aniso_U_22
_atom_site_aniso_U_33
_atom_site_aniso_U_23
_atom_site_aniso_U_13
_atom_site_aniso_U_12
C1 0.066(2) 0.064(3) 0.093(3) 0.033(2) -0.003(2) 0.008(2)
C2 0.065(3) 0.083(3) 0.113(4) 0.029(3) -0.004(3) 0.013(3)
C3 0.059(2) 0.046(3) 0.150(5) 0.009(3) 0.023(3) 0.000(2)
C4 0.057(2) 0.073(3) 0.086(3) 0.006(3) 0.015(2) 0.008(2)
C5 0.050(2) 0.079(3) 0.081(3) 0.009(3) 0.020(2) 0.008(2)
C6 0.055(2) 0.078(3) 0.076(3) -0.004(2) 0.022(2) 0.000(2)
C7 0.059(2) 0.077(3) 0.087(3) 0.001(3) 0.013(2) 0.010(2)
C8 0.054(2) 0.085(3) 0.086(3) 0.020(3) 0.014(2) 0.007(2)
C9 0.058(2) 0.060(3) 0.090(3) 0.009(3) 0.009(2) 0.001(2)
C10 0.078(3) 0.073(3) 0.076(3) 0.000(2) 0.024(2) 0.017(2)
C11 0.059(2) 0.081(3) 0.091(3) 0.007(3) 0.013(2) 0.010(2)
C12 0.077(3) 0.081(3) 0.090(3) 0.020(3) 0.008(2) 0.000(3)
C13 0.057(2) 0.080(3) 0.085(3) 0.012(3) 0.012(2) 0.013(2)
C14 0.064(3) 0.108(4) 0.082(3) 0.024(3) 0.003(2) 0.006(3)
C15 0.074(3) 0.098(4) 0.082(3) 0.035(3) 0.009(2) 0.010(3)
C16 0.070(3) 0.075(3) 0.076(3) 0.022(2) 0.006(2) 0.006(2)
C17 0.073(3) 0.071(3) 0.076(3) 0.029(2) 0.007(2) 0.005(2)
C18 0.080(3) 0.074(3) 0.077(3) 0.022(3) -0.004(2) 0.003(3)
C19 0.091(3) 0.071(3) 0.092(3) 0.027(3) 0.016(3) 0.001(3)
C20 0.068(3) 0.107(4) 0.101(3) 0.045(3) 0.014(2) 0.006(3)
C21 0.054(2) 0.114(4) 0.165(4) 0.087(3) 0.021(3) 0.005(3)
C22 0.062(3) 0.096(4) 0.144(5) 0.057(3) 0.013(3) -0.003(3)
C23 0.078(3) 0.074(3) 0.106(4) 0.029(3) -0.008(3) -0.004(3)
C24 0.104(4) 0.184(5) 0.302(7) 0.179(5) 0.095(4) 0.057(4)
C25 0.061(2) 0.079(3) 0.070(3) 0.022(2) 0.004(2) 0.005(2)
C26 0.064(2) 0.071(3) 0.074(3) 0.020(2) 0.009(2) 0.005(2)
C27 0.080(3) 0.075(3) 0.079(3) 0.020(3) 0.007(2) 0.002(3)
C28 0.067(2) 0.064(3) 0.084(3) 0.020(2) 0.016(2) 0.005(2)
C35 0.067(4) 0.248(11) 0.136(6) 0.097(7) 0.044(4) 0.004(6)
C40 0.051(2) 0.066(3) 0.108(4) 0.023(3) 0.003(2) 0.001(2)
C41 0.055(2) 0.060(3) 0.092(3) 0.016(2) 0.023(2) 0.007(2)
C36 0.060(2) 0.068(3) 0.119(4) 0.021(3) 0.027(2) 0.012(2)
C37 0.054(2) 0.102(4) 0.152(5) 0.055(3) 0.029(3) 0.013(2)
C38 0.053(2) 0.077(3) 0.136(4) 0.021(3) 0.018(3) 0.010(2)
C39 0.061(2) 0.077(3) 0.111(4) 0.029(3) 0.020(2) 0.012(2)
C31 0.185(6) 0.134(5) 0.106(4) 0.041(4) 0.060(4) -0.009(5)
C32 0.192(6) 0.120(5) 0.133(5) 0.030(4) 0.099(4) -0.013(5)
C33 0.096(4) 0.113(5) 0.122(5) 0.012(4) 0.042(3) -0.016(3)
C34 0.079(3) 0.078(3) 0.111(4) 0.026(3) 0.041(3) 0.005(3)
C29 0.091(3) 0.074(3) 0.089(3) 0.022(3) 0.027(3) 0.005(3)
C30 0.119(4) 0.102(4) 0.105(4) 0.031(3) 0.043(3) 0.006(3)
C42 0.048(4) 0.102(6) 0.120(6) 0.045(5) -0.016(4) -0.006(4)
C43 0.065(2) 0.053(3) 0.080(3) 0.014(2) 0.015(2) 0.000(2)
C44 0.063(2) 0.056(3) 0.072(3) 0.011(2) 0.006(2) 0.005(2)
C45 0.060(2) 0.060(3) 0.074(3) 0.018(2) 0.010(2) 0.007(2)
C46 0.051(2) 0.059(3) 0.071(3) 0.013(2) 0.0092(19) 0.0040(19)
C47 0.050(2) 0.060(3) 0.077(3) 0.018(2) 0.0091(19) 0.0075(19)
C48 0.049(2) 0.079(3) 0.084(3) 0.029(2) 0.007(2) 0.006(2)
C49 0.062(2) 0.072(3) 0.083(3) 0.011(2) 0.015(2) 0.008(2)
C50 0.058(2) 0.102(4) 0.093(3) -0.014(3) 0.026(2) -0.005(3)
C51 0.056(3) 0.129(5) 0.086(3) 0.024(3) 0.005(2) 0.012(3)
C52 0.062(3) 0.251(9) 0.080(4) 0.017(5) -0.011(3) -0.005(4)
C53 0.064(3) 0.150(5) 0.106(4) 0.048(4) 0.001(3) 0.005(3)
C54 0.054(2) 0.106(4) 0.106(4) 0.038(3) -0.005(2) 0.006(3)
C55 0.059(2) 0.057(3) 0.085(3) 0.025(2) 0.001(2) 0.007(2)
C56 0.056(2) 0.076(3) 0.073(3) 0.029(2) 0.0114(19) 0.015(2)
C57 0.056(2) 0.087(3) 0.078(3) 0.037(2) 0.010(2) 0.014(2)
C58 0.056(2) 0.065(3) 0.094(3) 0.034(2) 0.004(2) 0.007(2)
C59 0.062(2) 0.079(3) 0.090(3) 0.044(2) -0.008(2) 0.003(2)
C60 0.076(3) 0.082(3) 0.107(3) 0.050(3) -0.013(3) -0.018(3)
C61 0.069(3) 0.081(3) 0.096(3) 0.043(3) 0.001(2) -0.004(2)
C62 0.083(3) 0.079(3) 0.087(3) 0.026(3) 0.003(3) -0.007(3)
C63 0.089(3) 0.084(3) 0.085(3) 0.028(3) 0.004(3) -0.013(3)
C64 0.104(4) 0.094(4) 0.095(3) 0.038(3) 0.016(3) -0.009(3)
C65 0.092(3) 0.095(3) 0.094(3) 0.049(3) 0.007(3) -0.007(3)
C66 0.073(3) 0.100(3) 0.124(4) 0.067(3) -0.005(3) -0.005(3)
C67 0.072(8) 0.200(18) 0.136(13) 0.077(12) 0.041(9) 0.029(10)
N1 0.0626(19) 0.058(2) 0.076(2) 0.0159(18) 0.0081(17) 0.0131(17)
N2 0.0542(18) 0.069(2) 0.073(2) 0.0117(19) 0.0066(16) 0.0002(17)
N3 0.067(2) 0.067(2) 0.071(2) 0.0223(19) 0.0066(18) 0.0063(18)
N4 0.0494(17) 0.057(2) 0.088(2) 0.0224(18) -0.0017(17) 0.0025(16)
N5 0.063(3) 0.083(5) 0.106(5) 0.006(4) 0.003(3) 0.008(3)
N6 0.071(6) 0.047(5) 0.078(6) 0.040(4) 0.008(5) -0.009(5)
Ni1 0.0517(4) 0.0581(4) 0.0745(5) 0.0165(3) 0.0035(3) 0.0067(3)
O1 0.084(3) 0.092(4) 0.134(5) -0.007(4) 0.037(3) -0.023(3)
O2 0.086(3) 0.083(4) 0.091(3) 0.012(3) 0.031(3) 0.026(3)
O3 0.101(7) 0.122(9) 0.155(10) 0.023(8) 0.049(7) 0.009(7)
C68 0.060(2) 0.190(5) 0.093(4) 0.039(4) 0.020(3) -0.003(3)
O4 0.060(2) 0.190(5) 0.093(4) 0.039(4) 0.020(3) -0.003(3)
O5 0.057(3) 0.106(4) 0.090(3) 0.052(3) -0.012(2) -0.013(2)
O6 0.088(5) 0.060(5) 0.051(4) 0.011(4) 0.010(4) -0.010(4)
O7 0.096(6) 0.050(5) 0.089(6) 0.035(4) 0.009(5) 0.008(4)
O8 0.109(8) 0.210(13) 0.120(9) 0.066(9) 0.029(7) -0.015(9)

loop_
_atom_type_symbol
_atom_type_description
_atom_type_scat_dispersion_real
_atom_type_scat_dispersion_imag
_atom_type_scat_source
C C 0.0181 0.0091 'International Tables Vol C Tables 4.2.6.8 and 6.1.1.4'
H H 0.0000 0.0000 'International Tables Vol C Tables 4.2.6.8 and 6.1.1.4'
N N 0.0311 0.0180 'International Tables Vol C Tables 4.2.6.8 and 6.1.1.4'
O O 0.0492 0.0322 'International Tables Vol C Tables 4.2.6.8 and 6.1.1.4'
Ni Ni -3.0029 0.5091 'International Tables Vol C Tables 4.2.6.8 and 6.1.1.4'

loop_
_geom_angle_atom_site_label_1
_geom_angle_atom_site_label_2
_geom_angle_atom_site_label_3
_geom_angle
N1 C1 C59 125.8(4)
N1 C1 C2 112.8(5)
C59 C1 C2 121.3(5)
C3 C2 N6 103.1(6)
C3 C2 C1 104.0(5)
N6 C2 C1 143.1(7)
C2 C3 N5 114.9(6)
C2 C3 C4 110.8(5)
N5 C3 C4 133.1(7)
C5 C4 N1 125.1(5)
C5 C4 C3 128.0(4)
N1 C4 C3 106.1(5)
C4 C5 C13 121.7(4)
C4 C5 C6 120.5(4)
C13 C5 C6 117.5(5)
C11 C6 C7 118.2(4)
C11 C6 C5 122.1(4)
C7 C6 C5 119.7(4)
C8 C7 C6 120.1(5)
C9 C8 C7 122.4(5)
C8 C9 C10 116.7(4)
C8 C9 C12 122.2(4)
C10 C9 C12 121.0(5)
C11 C10 C9 122.0(5)
C10 C11 C6 120.4(5)
C5 C13 C14 126.6(4)
C5 C13 N2 123.6(5)
C14 C13 N2 109.6(4)
C15 C14 C13 108.5(4)
C14 C15 C16 105.9(5)
N2 C16 C17 126.2(5)
N2 C16 C15 111.2(4)
C17 C16 C15 122.0(5)
C25 C17 C16 121.2(5)
C25 C17 C18 122.0(4)
C16 C17 C18 116.6(4)
C19 C18 C23 119.8(6)
C19 C18 C17 120.4(5)
C23 C18 C17 119.7(6)
C18 C19 C20 120.0(6)
C21 C20 C19 121.4(6)
C22 C21 C20 117.5(6)
C22 C21 C24 120.4(6)
C20 C21 C24 122.1(6)
C21 C22 C23 123.6(6)
C22 C23 C18 117.6(6)
N3 C25 C17 125.3(4)
N3 C25 C26 110.1(4)
C17 C25 C26 124.6(5)
C45 C26 C27 121.7(4)
C45 C26 C25 106.0(4)
C27 C26 C25 132.3(5)
C26 C27 C28 118.5(5)
C43 C28 C27 120.3(5)
C43 C28 C29 120.4(4)
C27 C28 C29 119.3(5)
C41 C40 C39 120.0
C36 C41 C40 120.0
C36 C41 C43 121.1(3)
C40 C41 C43 118.8(3)
C41 C36 C37 120.0
C41 C36 C34 119.8(2)
C37 C36 C34 120.1(2)
C38 C37 C36 120.0
C38 C37 O3 108.4(6)
C36 C37 O3 128.6(6)
C37 C38 C39 120.0
O5 C39 C38 123.1(3)
O5 C39 C40 116.8(3)
C38 C39 C40 120.0
O8 C31 C32 95.1(6)
O8 C31 C30 143.9(7)
C32 C31 C30 120.0
C31 C32 C33 120.0
O4 C33 C34 129.3(5)
O4 C33 C32 110.7(5)
C34 C33 C32 120.0
C29 C34 C33 120.0
C29 C34 C36 117.3(3)
C33 C34 C36 122.3(3)
C34 C29 C30 120.0
C34 C29 C28 121.3(3)
C30 C29 C28 118.4(3)
C29 C30 C31 120.0
C44 C43 C28 118.6(4)
C44 C43 C41 122.7(4)
C28 C43 C41 118.7(4)
C43 C44 C45 121.6(5)
C26 C45 C44 119.0(4)
C26 C45 C46 106.3(4)
C44 C45 C46 134.7(5)
C47 C46 N3 124.3(4)
C47 C46 C45 124.9(4)
N3 C46 C45 110.4(4)
C46 C47 C55 124.1(4)
C46 C47 C48 121.6(4)
C55 C47 C48 114.3(4)
C54 C48 C49 119.5(4)
C54 C48 C47 119.3(4)
C49 C48 C47 121.2(5)
C48 C49 C50 118.0(5)
C51 C50 C49 121.9(5)
C53 C51 C50 118.8(5)
C53 C51 C52 122.4(7)
C50 C51 C52 118.7(6)
C51 C53 C54 121.1(7)
C48 C54 C53 120.4(5)
N4 C55 C56 113.7(4)
N4 C55 C47 121.9(5)
C56 C55 C47 124.2(4)
C57 C56 C55 106.0(4)
C56 C57 C58 107.3(5)
C59 C58 N4 122.9(5)
C59 C58 C57 125.4(5)
N4 C58 C57 111.2(3)
C1 C59 C58 121.1(5)
C1 C59 C60 119.7(4)
C58 C59 C60 119.1(5)
C66 C60 C61 116.6(5)
C66 C60 C59 122.6(5)
C61 C60 C59 120.7(5)
C62 C61 C60 120.2(5)
C61 C62 C63 121.9(5)
C65 C63 C62 118.7(6)
C65 C63 C64 119.9(6)
C62 C63 C64 121.4(5)
C63 C65 C66 119.9(6)
C65 C66 C60 122.5(5)
C1 N1 C4 105.9(4)
C1 N1 Ni1 127.3(3)
C4 N1 Ni1 125.0(4)
C16 N2 C13 104.7(4)
C16 N2 Ni1 126.3(3)
C13 N2 Ni1 128.1(4)
C25 N3 C46 106.8(4)
C25 N3 Ni1 127.0(3)
C46 N3 Ni1 126.0(4)
C55 N4 C58 101.5(4)
C55 N4 Ni1 129.0(4)
C58 N4 Ni1 128.6(3)
O2 N5 O1 125.9(7)
O2 N5 C3 116.5(7)
O1 N5 C3 117.6(7)
O7 N6 O6 123.8(10)
O7 N6 C2 115.4(8)
O6 N6 C2 119.8(10)
N4 Ni1 N2 173.58(17)
N4 Ni1 N1 89.33(16)
N2 Ni1 N1 90.15(17)
N4 Ni1 N3 90.89(16)
N2 Ni1 N3 90.47(16)
N1 Ni1 N3 172.35(16)
C37 O3 C68 99.6(10)
C33 O4 C35 131.5(7)
C39 O5 C42 116.0(6)
C31 O8 C67 100.9(14)

loop_
_geom_bond_atom_site_label_1
_geom_bond_atom_site_label_2
_geom_bond_distance
C1 N1 1.357(7)
C1 C59 1.379(7)
C1 C2 1.432(6)
C2 C3 1.325(9)
C2 N6 1.332(11)
C3 N5 1.414(8)
C3 C4 1.459(8)
C4 C5 1.381(8)
C4 N1 1.392(6)
C5 C13 1.390(7)
C5 C6 1.502(6)
C6 C11 1.389(7)
C6 C7 1.413(7)
C7 C8 1.381(6)
C8 C9 1.376(7)
C9 C10 1.413(7)
C9 C12 1.504(6)
C10 C11 1.376(6)
C13 C14 1.403(8)
C13 N2 1.405(5)
C14 C15 1.339(7)
C15 C16 1.441(7)
C16 N2 1.347(7)
C16 C17 1.418(6)
C17 C25 1.379(7)
C17 C18 1.517(8)
C18 C19 1.346(8)
C18 C23 1.412(8)
C19 C20 1.404(8)
C20 C21 1.377(8)
C21 C22 1.340(9)
C21 C24 1.480(10)
C22 C23 1.395(9)
C25 N3 1.357(7)
C25 C26 1.472(6)
C26 C45 1.386(7)
C26 C27 1.394(7)
C27 C28 1.428(6)
C28 C43 1.417(7)
C28 C29 1.461(6)
C35 O4 1.332(11)
C40 C41 1.3900
C40 C39 1.3900
C41 C36 1.3900
C41 C43 1.470(5)
C36 C37 1.3900
C36 C34 1.533(5)
C37 C38 1.3900
C37 O3 1.400(13)
C38 C39 1.3900
C39 O5 1.335(7)
C31 O8 1.295(17)
C31 C32 1.3900
C31 C30 1.3900
C32 C33 1.3900
C33 O4 1.164(6)
C33 C34 1.3900
C34 C29 1.3900
C29 C30 1.3900
C42 O5 1.430(8)
C43 C44 1.389(7)
C44 C45 1.407(5)
C45 C46 1.444(6)
C46 C47 1.361(7)
C46 N3 1.381(5)
C47 C55 1.446(6)
C47 C48 1.510(6)
C48 C54 1.356(8)
C48 C49 1.405(6)
C49 C50 1.410(7)
C50 C51 1.383(9)
C51 C53 1.330(9)
C51 C52 1.523(7)
C53 C54 1.428(7)
C55 N4 1.372(5)
C55 C56 1.418(7)
C56 C57 1.332(6)
C57 C58 1.430(7)
C58 C59 1.399(6)
C58 N4 1.403(7)
C59 C60 1.514(8)
C60 C66 1.389(8)
C60 C61 1.403(7)
C61 C62 1.362(8)
C62 C63 1.395(8)
C63 C65 1.352(8)
C63 C64 1.530(8)
C65 C66 1.384(8)
C67 O8 1.33(2)
N1 Ni1 1.954(4)
N2 Ni1 1.922(4)
N3 Ni1 1.980(4)
N4 Ni1 1.908(4)
N5 O2 1.239(9)
N5 O1 1.258(9)
N6 O7 1.174(13)
N6 O6 1.227(11)
O3 C68 1.494(15)
